data_2242791
loop_
_publ_author_name
'Wzgarda-Raj, Kinga'
'Rybarczyk-Pirek, Agnieszka J.'
'Wojtulewski, S\/lawomir'
'Palusiak, Marcin'

_publ_section_title
;
 Crystal structure of 3,6-bis(pyridin-2-yl)-1,4-dihydro-1,2,4,5-tetrazine
;
_journal_coeditor_code FF2157
_journal_issue 1
_journal_name_full 'Acta Crystallographica Section E'
_journal_page_first 86
_journal_page_last 88
_journal_paper_doi 10.1107/S205698901801753X
_journal_volume 75
_journal_year 2019
_chemical_formula_iupac 'C12 H10 N6'
_chemical_formula_moiety 'C12 H10 N6'
_chemical_formula_sum 'C12 H10 N6'
_chemical_formula_weight 238.26
_chemical_name_systematic
;
3,6-Bis(pyridin-2-yl)-1,4-dihydro-1,2,4,5-tetrazine
;
_space_group_crystal_system monoclinic
_space_group_IT_number 14
_space_group_name_Hall '-P 2yn'
_space_group_name_H-M_alt 'P 1 21/n 1'
_symmetry_space_group_name_Hall '-P 2yn'
_symmetry_space_group_name_H-M 'P 1 21/n 1'
_atom_sites_solution_hydrogens mixed
_audit_creation_method SHELXL-2013
_cell_angle_alpha 90
_cell_angle_beta 97.281(2)
_cell_angle_gamma 90
_cell_formula_units_Z 4
_cell_length_a 5.46030(10)
_cell_length_b 12.7845(3)
_cell_length_c 15.6474(4)
_cell_measurement_reflns_used 3734
_cell_measurement_temperature 100(2)
_cell_measurement_theta_max 76.3820
_cell_measurement_theta_min 4.4530
_cell_volume 1083.49(4)
_computing_cell_refinement
;
CrysAlisPRO (Rigaku OD, 2015)
;
_computing_data_collection
;
CrysAlisPRO (Rigaku OD, 2015)
;
_computing_data_reduction
;
CrysAlisPRO (Rigaku OD, 2015)
;
_computing_molecular_graphics
;
WinGX (Farrugia, 2012)
;
_computing_publication_material
;
SHELXL2014 (Sheldrick, 2015b), PLATON (Spek, 2009) and
publCIF (Westrip, 2010)
;
_computing_structure_refinement
;
SHELXL2014 (Sheldrick, 2015b)
;
_computing_structure_solution
;
SHELXT2014 (Sheldrick, 2015a)
;
_diffrn_ambient_temperature 100(2)
_diffrn_detector 'CCD plate'
_diffrn_detector_area_resol_mean 10.4052
_diffrn_measured_fraction_theta_full 1.000
_diffrn_measured_fraction_theta_max 1.000
_diffrn_measurement_device 'four-circle diffractometer'
_diffrn_measurement_device_type 'Rigaku Oxford Diffraction SuperNova, Dual, Cu at zero, Atlas'
_diffrn_measurement_method '\w scans'
_diffrn_radiation_type CuK\a
_diffrn_radiation_wavelength 1.54184
_diffrn_reflns_av_R_equivalents 0.0274
_diffrn_reflns_av_unetI/netI 0.0224
_diffrn_reflns_limit_h_max 6
_diffrn_reflns_limit_h_min -6
_diffrn_reflns_limit_k_max 14
_diffrn_reflns_limit_k_min -15
_diffrn_reflns_limit_l_max 17
_diffrn_reflns_limit_l_min -18
_diffrn_reflns_number 8686
_diffrn_reflns_theta_full 68.479
_diffrn_reflns_theta_max 68.479
_diffrn_reflns_theta_min 4.481
_diffrn_source 'micro-focus sealed X-ray tube'
_exptl_absorpt_coefficient_mu 0.784
_exptl_absorpt_correction_T_max 1.00000
_exptl_absorpt_correction_T_min 0.95788
_exptl_absorpt_correction_type multi-scan
_exptl_absorpt_process_details
;
(CrysAlisPRO; Rigaku OD, 2015)
;
_exptl_crystal_colour yellow
_exptl_crystal_density_diffrn 1.461
_exptl_crystal_description plate
_exptl_crystal_F_000 496
_exptl_crystal_size_max 0.109
_exptl_crystal_size_mid 0.096
_exptl_crystal_size_min 0.077
_refine_diff_density_max 0.144
_refine_diff_density_min -0.242
_refine_ls_extinction_method none
_refine_ls_goodness_of_fit_ref 1.122
_refine_ls_hydrogen_treatment mixed
_refine_ls_matrix_type full
_refine_ls_number_parameters 171
_refine_ls_number_reflns 2004
_refine_ls_number_restraints 0
_refine_ls_restrained_S_all 1.122
_refine_ls_R_factor_all 0.0419
_refine_ls_R_factor_gt 0.0354
_refine_ls_shift/su_max 0.000
_refine_ls_shift/su_mean 0.000
_refine_ls_structure_factor_coef Fsqd
_refine_ls_weighting_details 'w=1/[\s^2^(Fo^2^)+(0.0510P)^2^+0.2596P] where P=(Fo^2^+2Fc^2^)/3'
_refine_ls_weighting_scheme calc
_refine_ls_wR_factor_gt 0.0910
_refine_ls_wR_factor_ref 0.0953
_reflns_number_gt 1767
_reflns_number_total 2004
_reflns_threshold_expression 'I > 2\s(I)'
_cod_data_source_file ff2157sup1.cif
_cod_data_source_block I
_cod_database_code 2242791
_shelx_space_group_comment
;
The symmetry employed for this shelxl refinement is uniquely defined
by the following loop, which should always be used as a source of
symmetry information in preference to the above space-group names.
They are only intended as comments.
;
_shelxl_version_number .2013

loop_
_space_group_symop_operation_xyz
'x, y, z'
'-x+1/2, y+1/2, -z+1/2'
'-x, -y, -z'
'x-1/2, -y-1/2, z-1/2'

loop_
_atom_site_type_symbol
_atom_site_label
_atom_site_fract_x
_atom_site_fract_y
_atom_site_fract_z
_atom_site_U_iso_or_equiv
_atom_site_adp_type
_atom_site_calc_flag
_atom_site_occupancy
N N5 0.3304(2) 0.59460(9) 0.30162(7) 0.0159(3) Uani d 1
N N1 0.7587(2) 0.61063(9) 0.30346(7) 0.0167(3) Uani d 1
N N66 0.7195(2) 0.45247(9) 0.18218(7) 0.0178(3) Uani d 1
N N4 0.3800(2) 0.66133(9) 0.37517(7) 0.0162(3) Uani d 1
N N2 0.7969(2) 0.61146(9) 0.39548(7) 0.0166(3) Uani d 1
N N36 0.4117(2) 0.70258(9) 0.54575(7) 0.0196(3) Uani d 1
C C3 0.6017(2) 0.63816(10) 0.42759(9) 0.0151(3) Uani d 1
C C31 0.6094(2) 0.65389(10) 0.52161(8) 0.0159(3) Uani d 1
C C6 0.5274(2) 0.57389(10) 0.26787(8) 0.0150(3) Uani d 1
C C61 0.5133(2) 0.50651(10) 0.19059(8) 0.0153(3) Uani d 1
C C62 0.2981(2) 0.49884(11) 0.13279(8) 0.0183(3) Uani d 1
H H62 0.1608 0.5397 0.1394 0.022 Uiso calc 1
C C65 0.7096(2) 0.38393(10) 0.11717(9) 0.0191(3) Uani d 1
H H65 0.8497 0.3444 0.1116 0.023 Uiso calc 1
C C64 0.5020(3) 0.36871(11) 0.05778(9) 0.0194(3) Uani d 1
H H64 0.5020 0.3195 0.0140 0.023 Uiso calc 1
C C34 0.6135(3) 0.69920(11) 0.69170(9) 0.0201(3) Uani d 1
H H34 0.6106 0.7167 0.7493 0.024 Uiso calc 1
C C32 0.8134(3) 0.62397(11) 0.57895(9) 0.0196(3) Uani d 1
H H32 0.9460 0.5895 0.5596 0.024 Uiso calc 1
C C63 0.2943(3) 0.42869(11) 0.06517(9) 0.0201(3) Uani d 1
H H63 0.1539 0.4219 0.0252 0.024 Uiso calc 1
C C33 0.8137(3) 0.64675(11) 0.66537(9) 0.0215(3) Uani d 1
H H33 0.9465 0.6272 0.7054 0.026 Uiso calc 1
C C35 0.4179(3) 0.72475(11) 0.62978(9) 0.0211(3) Uani d 1
H H35 0.2832 0.7593 0.6476 0.025 Uiso calc 1
H H1 0.886(3) 0.5796(14) 0.2850(11) 0.022(4) Uiso d 1
H H4 0.253(4) 0.6611(15) 0.4051(13) 0.030(5) Uiso d 1

loop_
_atom_site_aniso_label
_atom_site_aniso_U_11
_atom_site_aniso_U_22
_atom_site_aniso_U_33
_atom_site_aniso_U_12
_atom_site_aniso_U_13
_atom_site_aniso_U_23
N5 0.0158(5) 0.0169(5) 0.0144(5) 0.0008(4) -0.0001(4) -0.0012(4)
N1 0.0134(5) 0.0221(6) 0.0148(5) -0.0014(5) 0.0020(4) -0.0020(4)
N66 0.0154(5) 0.0182(6) 0.0198(6) 0.0000(4) 0.0025(4) -0.0009(4)
N4 0.0138(5) 0.0196(6) 0.0150(6) 0.0025(4) 0.0007(4) -0.0025(4)
N2 0.0159(5) 0.0191(6) 0.0145(5) -0.0009(4) 0.0003(4) -0.0013(4)
N36 0.0174(6) 0.0229(6) 0.0181(6) 0.0010(4) 0.0009(4) -0.0024(4)
C3 0.0138(6) 0.0136(6) 0.0173(7) -0.0002(5) -0.0001(5) 0.0003(5)
C31 0.0161(6) 0.0144(6) 0.0170(7) -0.0025(5) 0.0015(5) 0.0009(5)
C6 0.0137(6) 0.0149(6) 0.0162(6) 0.0006(5) 0.0007(5) 0.0022(5)
C61 0.0151(6) 0.0144(6) 0.0166(6) -0.0010(5) 0.0032(5) 0.0015(5)
C62 0.0153(6) 0.0211(7) 0.0185(7) 0.0017(5) 0.0018(5) 0.0005(5)
C65 0.0168(6) 0.0175(6) 0.0236(7) 0.0007(5) 0.0055(5) -0.0018(5)
C64 0.0223(7) 0.0183(6) 0.0181(7) -0.0027(5) 0.0049(5) -0.0025(5)
C34 0.0253(7) 0.0193(7) 0.0155(6) -0.0053(5) 0.0017(5) -0.0006(5)
C32 0.0180(7) 0.0204(7) 0.0203(7) 0.0013(5) 0.0019(5) 0.0023(5)
C63 0.0175(6) 0.0237(7) 0.0183(7) -0.0024(5) -0.0005(5) 0.0002(5)
C33 0.0212(7) 0.0231(7) 0.0190(7) -0.0019(5) -0.0024(5) 0.0038(5)
C35 0.0209(7) 0.0226(7) 0.0202(7) 0.0000(5) 0.0040(5) -0.0033(5)

loop_
_atom_type_symbol
_atom_type_description
_atom_type_scat_dispersion_real
_atom_type_scat_dispersion_imag
_atom_type_scat_source
C C 0.0181 0.0091 'International Tables Vol C Tables 4.2.6.8 and 6.1.1.4'
H H 0.0000 0.0000 'International Tables Vol C Tables 4.2.6.8 and 6.1.1.4'
N N 0.0311 0.0180 'International Tables Vol C Tables 4.2.6.8 and 6.1.1.4'

loop_
_geom_angle_atom_site_label_1
_geom_angle_atom_site_label_2
_geom_angle_atom_site_label_3
_geom_angle
C6 N5 N4 111.75(11)
C6 N1 N2 114.45(10)
C6 N1 H1 115.4(12)
N2 N1 H1 108.3(12)
C65 N66 C61 117.28(12)
C3 N4 N5 113.90(10)
C3 N4 H4 111.4(13)
N5 N4 H4 110.1(13)
C3 N2 N1 112.02(11)
C35 N36 C31 116.93(12)
N2 C3 N4 121.69(12)
N2 C3 C31 120.37(12)
N4 C3 C31 117.75(12)
N36 C31 C32 123.55(12)
N36 C31 C3 114.85(12)
C32 C31 C3 121.54(12)
N5 C6 N1 121.95(12)
N5 C6 C61 119.77(12)
N1 C6 C61 118.25(11)
N66 C61 C62 123.33(12)
N66 C61 C6 115.02(11)
C62 C61 C6 121.63(12)
C63 C62 C61 118.13(12)
C63 C62 H62 120.9
C61 C62 H62 120.9
N66 C65 C64 123.53(12)
N66 C65 H65 118.2
C64 C65 H65 118.2
C65 C64 C63 118.36(13)
C65 C64 H64 120.8
C63 C64 H64 120.8
C35 C34 C33 118.16(13)
C35 C34 H34 120.9
C33 C34 H34 120.9
C33 C32 C31 118.30(13)
C33 C32 H32 120.9
C31 C32 H32 120.9
C62 C63 C64 119.26(13)
C62 C63 H63 120.4
C64 C63 H63 120.4
C32 C33 C34 119.21(13)
C32 C33 H33 120.4
C34 C33 H33 120.4
N36 C35 C34 123.82(13)
N36 C35 H35 118.1
C34 C35 H35 118.1

loop_
_geom_bond_atom_site_label_1
_geom_bond_atom_site_label_2
_geom_bond_distance
N5 C6 1.2848(17)
N5 N4 1.4306(16)
N1 C6 1.3953(17)
N1 N2 1.4285(15)
N1 H1 0.880(19)
N66 C65 1.3384(18)
N66 C61 1.3416(17)
N4 C3 1.4051(17)
N4 H4 0.88(2)
N2 C3 1.2809(18)
N36 C35 1.3412(18)
N36 C31 1.3415(18)
C3 C31 1.4800(18)
C31 C32 1.3922(19)
C6 C61 1.4786(18)
C61 C62 1.3926(18)
C62 C63 1.385(2)
C62 H62 0.9300
C65 C64 1.386(2)
C65 H65 0.9300
C64 C63 1.386(2)
C64 H64 0.9300
C34 C35 1.387(2)
C34 C33 1.389(2)
C34 H34 0.9300
C32 C33 1.383(2)
C32 H32 0.9300
C63 H63 0.9300
C33 H33 0.9300
C35 H35 0.9300

loop_
_geom_hbond_atom_site_label_D
_geom_hbond_atom_site_label_H
_geom_hbond_atom_site_label_A
_geom_hbond_site_symmetry_A
_geom_hbond_distance_DH
_geom_hbond_distance_HA
_geom_hbond_distance_DA
_geom_hbond_angle_DHA
_geom_hbond_publ_flag
N4 H4 N2 1_455 0.89(2) 2.56(2) 3.3017(16) 142.5(17) y
N1 H1 N5 1_655 0.880(17) 2.415(17) 3.1321(16) 138.9(15) y

loop_
_geom_torsion_atom_site_label_1
_geom_torsion_atom_site_label_2
_geom_torsion_atom_site_label_3
_geom_torsion_atom_site_label_4
_geom_torsion
_geom_torsion_publ_flag
N2 C3 N4 H4 164.1(13) y
C6 N5 N4 H4 -165.2(14) y
C3 N2 N1 H1 -168.4(12) y
N5 C6 N1 H1 164.3(13) y

_cod_database_fobs_code 2242791
